data_7157858
loop_
_publ_author_name
'Babu, Sheba Ann'
'A R, Rajalekshmi'
'P R, Nitha'
'Omanakuttan, Vishnu K.'
'P, Rahul'
'Varughese, Sunil'
'John, Jubi'

_publ_section_title
;
 Unprecedented access to functionalized pyrrolo[2,1-<i>a</i>]isoquinolines
 from the domino reaction of isoquinolinium ylides and electrophilic
 benzannulated heterocycles.
;
_journal_issue 8
_journal_name_full 'Organic &amp; biomolecular chemistry'
_journal_page_first 1807
_journal_page_last 1817
_journal_paper_doi 10.1039/d1ob00005e
_journal_volume 19
_journal_year 2021
_chemical_formula_moiety 'C50 H32 N2 O2 S2'
_chemical_formula_sum 'C50 H32 N2 O2 S2'
_chemical_formula_weight 756.89
_space_group_crystal_system monoclinic
_space_group_IT_number 14
_space_group_name_Hall '-P 2ybc'
_space_group_name_H-M_alt 'P 1 21/c 1'
_atom_sites_solution_hydrogens geom
_audit_creation_method SHELXL-2018/3
_audit_update_record
;
2020-11-03 deposited with the CCDC.	2021-01-22 downloaded from the CCDC.
;
_cell_angle_alpha 90
_cell_angle_beta 106.462(15)
_cell_angle_gamma 90
_cell_formula_units_Z 4
_cell_length_a 15.230(9)
_cell_length_b 14.373(8)
_cell_length_c 18.320(11)
_cell_measurement_reflns_used 1518
_cell_measurement_temperature 296(2)
_cell_measurement_theta_max 27.56
_cell_measurement_theta_min 2.32
_cell_volume 3846(4)
_computing_cell_refinement 'APEX3/SAINT (Bruker, 2016)'
_computing_data_collection 'APEX3 (Bruker, 2016)'
_computing_data_reduction 'SAINT/XPREP (Bruker, 2016)'
_computing_molecular_graphics 'ORTEP3- 2014.1(Farrugia, 1997) '
_computing_publication_material 'SHELXL-2018/3 (Sheldrick, 2018)'
_computing_structure_refinement 'SHELXL-2018/3 (Sheldrick, 2018)'
_computing_structure_solution 'SHELXT 2018/2 (Sheldrick, 2018)'
_diffrn_ambient_temperature 296(2)
_diffrn_detector_area_resol_mean 0
_diffrn_measured_fraction_theta_full 0.999
_diffrn_measured_fraction_theta_max 0.999
_diffrn_measurement_device_type 'Bruker KAPPA APEX-II CCD'
_diffrn_measurement_method '\f and \w scans'
_diffrn_radiation_type MoK\a
_diffrn_radiation_wavelength 0.71073
_diffrn_reflns_av_R_equivalents 0.2127
_diffrn_reflns_av_unetI/netI 0.1817
_diffrn_reflns_Laue_measured_fraction_full 0.999
_diffrn_reflns_Laue_measured_fraction_max 0.999
_diffrn_reflns_limit_h_max 18
_diffrn_reflns_limit_h_min -18
_diffrn_reflns_limit_k_max 17
_diffrn_reflns_limit_k_min -17
_diffrn_reflns_limit_l_max 21
_diffrn_reflns_limit_l_min -21
_diffrn_reflns_number 45854
_diffrn_reflns_point_group_measured_fraction_full 0.999
_diffrn_reflns_point_group_measured_fraction_max 0.999
_diffrn_reflns_theta_full 25.000
_diffrn_reflns_theta_max 25.000
_diffrn_reflns_theta_min 2.318
_diffrn_source 'sealed tube'
_exptl_absorpt_coefficient_mu 0.183
_exptl_absorpt_correction_T_max 0.992
_exptl_absorpt_correction_T_min 0.967
_exptl_absorpt_correction_type multi-scan
_exptl_absorpt_process_details 'SADABS (Bruker, 2016)'
_exptl_crystal_colour yellow
_exptl_crystal_density_diffrn 1.307
_exptl_crystal_density_meas 1.306
_exptl_crystal_density_method none
_exptl_crystal_description plate
_exptl_crystal_F_000 1576
_exptl_crystal_size_max 0.182
_exptl_crystal_size_mid 0.085
_exptl_crystal_size_min 0.045
_refine_diff_density_max 0.259
_refine_diff_density_min -0.265
_refine_diff_density_rms 0.055
_refine_ls_extinction_method none
_refine_ls_goodness_of_fit_ref 0.987
_refine_ls_hydrogen_treatment constr
_refine_ls_matrix_type full
_refine_ls_number_parameters 505
_refine_ls_number_reflns 6764
_refine_ls_number_restraints 0
_refine_ls_restrained_S_all 0.987
_refine_ls_R_factor_all 0.2278
_refine_ls_R_factor_gt 0.0669
_refine_ls_shift/su_max 0.000
_refine_ls_shift/su_mean 0.000
_refine_ls_structure_factor_coef Fsqd
_refine_ls_weighting_details 'w=1/[\s^2^(Fo^2^)+(0.0607P)^2^+0.0930P] where P=(Fo^2^+2Fc^2^)/3'
_refine_ls_weighting_scheme calc
_refine_ls_wR_factor_gt 0.1278
_refine_ls_wR_factor_ref 0.1889
_reflns_Friedel_coverage 0.000
_reflns_number_gt 2468
_reflns_number_total 4764
_reflns_threshold_expression 'I > 2\s(I)'
_cod_data_source_file d1ob00005e2.cif
_cod_data_source_block shelx
_cod_depositor_comments 'Adding full bibliography for 7157857--7157858.cif.'
_cod_original_sg_symbol_H-M 'P 21/c'
_cod_database_code 7157858
_shelx_shelxl_version_number 2018/3
_shelx_space_group_comment
;
The symmetry employed for this shelxl refinement is uniquely defined
by the following loop, which should always be used as a source of
symmetry information in preference to the above space-group names.
They are only intended as comments.
;
_shelx_estimated_absorpt_t_min 0.967
_shelx_estimated_absorpt_t_max 0.992

loop_
_space_group_symop_operation_xyz
'x, y, z'
'-x, y+1/2, -z+1/2'
'-x, -y, -z'
'x, -y-1/2, z-1/2'

loop_
_atom_site_label
_atom_site_type_symbol
_atom_site_fract_x
_atom_site_fract_y
_atom_site_fract_z
_atom_site_U_iso_or_equiv
_atom_site_adp_type
_atom_site_occupancy
_atom_site_site_symmetry_order
_atom_site_calc_flag
_atom_site_refinement_flags_posn
_atom_site_refinement_flags_adp
_atom_site_refinement_flags_occupancy
_atom_site_disorder_assembly
_atom_site_disorder_group
C1 C 0.5188(4) 0.5768(3) 0.2194(3) 0.0528(14) Uani 1 1 d . . . . .
C2 C 0.5600(4) 0.5710(4) 0.1610(3) 0.0698(17) Uani 1 1 d . . . . .
H2 H 0.605437 0.613224 0.158729 0.084 Uiso 1 1 calc R U . . .
C3 C 0.5339(5) 0.5028(5) 0.1065(3) 0.0787(19) Uani 1 1 d . . . . .
H3 H 0.562375 0.498425 0.067998 0.094 Uiso 1 1 calc R U . . .
C4 C 0.4658(5) 0.4412(4) 0.1088(3) 0.0779(19) Uani 1 1 d . . . . .
H4 H 0.447395 0.395590 0.071576 0.093 Uiso 1 1 calc R U . . .
C5 C 0.4244(4) 0.4477(4) 0.1679(3) 0.0652(16) Uani 1 1 d . . . . .
H5 H 0.378418 0.406101 0.169858 0.078 Uiso 1 1 calc R U . . .
C6 C 0.4515(4) 0.5157(4) 0.2234(3) 0.0512(14) Uani 1 1 d . . . . .
C7 C 0.4056(4) 0.5239(3) 0.2850(3) 0.0486(14) Uani 1 1 d . . . . .
C8 C 0.4195(4) 0.4724(3) 0.3520(3) 0.0491(14) Uani 1 1 d . . . . .
C9 C 0.4789(4) 0.3959(3) 0.3848(3) 0.0501(14) Uani 1 1 d . . . . .
C10 C 0.5425(4) 0.3578(4) 0.3508(3) 0.0707(17) Uani 1 1 d . . . . .
H10 H 0.546523 0.380998 0.304490 0.085 Uiso 1 1 calc R U . . .
C11 C 0.5993(4) 0.2856(4) 0.3859(4) 0.090(2) Uani 1 1 d . . . . .
H11 H 0.641476 0.260777 0.363212 0.108 Uiso 1 1 calc R U . . .
C12 C 0.5934(5) 0.2506(4) 0.4547(4) 0.095(2) Uani 1 1 d . . . . .
H12 H 0.631608 0.202068 0.477902 0.114 Uiso 1 1 calc R U . . .
C13 C 0.5321(5) 0.2865(4) 0.4888(4) 0.086(2) Uani 1 1 d . . . . .
H13 H 0.528834 0.261756 0.534924 0.103 Uiso 1 1 calc R U . . .
C14 C 0.4743(4) 0.3595(4) 0.4559(3) 0.0618(16) Uani 1 1 d . . . . .
C15 C 0.4143(4) 0.4021(4) 0.4930(3) 0.0690(17) Uani 1 1 d . . . . .
H15 H 0.411633 0.378776 0.539645 0.083 Uiso 1 1 calc R U . . .
C16 C 0.3614(4) 0.4749(4) 0.4627(3) 0.0609(16) Uani 1 1 d . . . . .
H16 H 0.323173 0.501799 0.488398 0.073 Uiso 1 1 calc R U . . .
C17 C 0.3170(4) 0.5860(3) 0.3538(3) 0.0530(14) Uani 1 1 d . . . . .
C18 C 0.2515(4) 0.6413(4) 0.3788(3) 0.0566(15) Uani 1 1 d . . . . .
C19 C 0.2224(4) 0.7307(4) 0.3375(3) 0.0552(15) Uani 1 1 d . . . . .
C20 C 0.1323(5) 0.7555(5) 0.3165(4) 0.089(2) Uani 1 1 d . . . . .
H20 H 0.089795 0.716077 0.328236 0.107 Uiso 1 1 calc R U . . .
C21 C 0.1025(5) 0.8371(6) 0.2785(4) 0.106(2) Uani 1 1 d . . . . .
H21 H 0.040553 0.852231 0.264102 0.127 Uiso 1 1 calc R U . . .
C22 C 0.1640(6) 0.8952(5) 0.2623(4) 0.096(2) Uani 1 1 d . . . . .
H22 H 0.144180 0.950429 0.236376 0.115 Uiso 1 1 calc R U . . .
C23 C 0.2549(6) 0.8739(4) 0.2833(4) 0.084(2) Uani 1 1 d . . . . .
H23 H 0.296689 0.914816 0.272292 0.101 Uiso 1 1 calc R U . . .
C24 C 0.2851(4) 0.7915(4) 0.3211(3) 0.0695(17) Uani 1 1 d . . . . .
H24 H 0.347107 0.776836 0.335392 0.083 Uiso 1 1 calc R U . . .
C25 C 0.3427(4) 0.5929(3) 0.2878(3) 0.0534(14) Uani 1 1 d . . . . .
H25 H 0.320894 0.637482 0.250213 0.064 Uiso 1 1 calc R U . . .
C26 C 0.7548(4) 0.6477(3) 0.3334(3) 0.0472(14) Uani 1 1 d . . . . .
C27 C 0.7415(4) 0.5632(3) 0.3659(3) 0.0573(15) Uani 1 1 d . . . . .
H27 H 0.682629 0.542547 0.362464 0.069 Uiso 1 1 calc R U . . .
C28 C 0.8166(5) 0.5101(4) 0.4032(3) 0.0742(19) Uani 1 1 d . . . . .
H28 H 0.808177 0.453259 0.424468 0.089 Uiso 1 1 calc R U . . .
C29 C 0.9041(5) 0.5413(4) 0.4090(3) 0.0766(19) Uani 1 1 d . . . . .
H29 H 0.954319 0.506043 0.435179 0.092 Uiso 1 1 calc R U . . .
C30 C 0.9173(4) 0.6244(4) 0.3761(3) 0.0645(16) Uani 1 1 d . . . . .
H30 H 0.976463 0.644292 0.379414 0.077 Uiso 1 1 calc R U . . .
C31 C 0.8428(4) 0.6788(3) 0.3380(3) 0.0504(14) Uani 1 1 d . . . . .
C32 C 0.8568(3) 0.7690(3) 0.3023(3) 0.0511(14) Uani 1 1 d . . . . .
C33 C 0.8799(3) 0.8539(4) 0.3400(3) 0.0577(15) Uani 1 1 d . . . . .
H33 H 0.889923 0.863078 0.391993 0.069 Uiso 1 1 calc R U . . .
C34 C 0.8857(4) 0.9215(4) 0.2888(3) 0.0582(15) Uani 1 1 d . . . . .
C35 C 0.9195(4) 1.0179(4) 0.3006(4) 0.0674(17) Uani 1 1 d . . . . .
C36 C 0.9035(4) 1.0719(4) 0.3637(4) 0.0684(17) Uani 1 1 d . . . . .
C37 C 0.8309(5) 1.0563(4) 0.3928(4) 0.092(2) Uani 1 1 d . . . . .
H37 H 0.792137 1.006095 0.375346 0.110 Uiso 1 1 calc R U . . .
C38 C 0.8147(6) 1.1153(5) 0.4485(5) 0.119(3) Uani 1 1 d . . . . .
H38 H 0.765815 1.103930 0.468316 0.142 Uiso 1 1 calc R U . . .
C39 C 0.8718(7) 1.1902(6) 0.4739(5) 0.130(3) Uani 1 1 d . . . . .
H39 H 0.861770 1.228747 0.511522 0.156 Uiso 1 1 calc R U . . .
C40 C 0.9419(7) 1.2083(6) 0.4446(5) 0.142(3) Uani 1 1 d . . . . .
H40 H 0.979250 1.259799 0.461083 0.171 Uiso 1 1 calc R U . . .
C41 C 0.9581(5) 1.1489(5) 0.3894(4) 0.106(2) Uani 1 1 d . . . . .
H41 H 1.006668 1.161453 0.369429 0.127 Uiso 1 1 calc R U . . .
C42 C 0.8637(4) 0.9180(4) 0.1477(4) 0.0646(17) Uani 1 1 d . . . . .
H42 H 0.877520 0.980692 0.144804 0.077 Uiso 1 1 calc R U . . .
C43 C 0.8408(4) 0.8668(4) 0.0854(4) 0.0755(19) Uani 1 1 d . . . . .
H43 H 0.840088 0.893832 0.039173 0.091 Uiso 1 1 calc R U . . .
C44 C 0.8169(4) 0.7703(4) 0.0872(3) 0.0632(16) Uani 1 1 d . . . . .
C45 C 0.7897(4) 0.7173(5) 0.0198(3) 0.083(2) Uani 1 1 d . . . . .
H45 H 0.784245 0.745473 -0.026992 0.099 Uiso 1 1 calc R U . . .
C46 C 0.7715(5) 0.6252(5) 0.0231(4) 0.093(2) Uani 1 1 d . . . . .
H46 H 0.754003 0.590520 -0.021503 0.112 Uiso 1 1 calc R U . . .
C47 C 0.7788(4) 0.5821(4) 0.0930(4) 0.086(2) Uani 1 1 d . . . . .
H47 H 0.765967 0.519038 0.094665 0.103 Uiso 1 1 calc R U . . .
C48 C 0.8052(4) 0.6333(4) 0.1595(3) 0.0692(17) Uani 1 1 d . . . . .
H48 H 0.810937 0.604267 0.205975 0.083 Uiso 1 1 calc R U . . .
C49 C 0.8233(3) 0.7280(4) 0.1574(3) 0.0558(15) Uani 1 1 d . . . . .
C50 C 0.8481(3) 0.7843(3) 0.2255(3) 0.0508(14) Uani 1 1 d . . . . .
N1 N 0.3642(3) 0.5101(3) 0.3926(2) 0.0514(11) Uani 1 1 d . . . . .
N2 N 0.8670(3) 0.8781(3) 0.2180(3) 0.0546(12) Uani 1 1 d . . . . .
O1 O 0.2182(3) 0.6176(2) 0.4300(2) 0.0783(13) Uani 1 1 d . . . . .
O2 O 0.9576(3) 1.0531(3) 0.2570(3) 0.0981(15) Uani 1 1 d . . . . .
S1 S 0.54799(10) 0.66266(10) 0.29298(8) 0.0645(5) Uani 1 1 d . . . . .
S2 S 0.66471(10) 0.72264(9) 0.28316(8) 0.0630(5) Uani 1 1 d . . . . .

loop_
_atom_site_aniso_label
_atom_site_aniso_U_11
_atom_site_aniso_U_22
_atom_site_aniso_U_33
_atom_site_aniso_U_23
_atom_site_aniso_U_13
_atom_site_aniso_U_12
C1 0.061(4) 0.066(4) 0.032(4) 0.002(3) 0.014(3) 0.004(3)
C2 0.066(4) 0.100(5) 0.048(4) -0.008(4) 0.024(4) -0.012(4)
C3 0.083(5) 0.109(5) 0.050(4) -0.012(4) 0.028(4) 0.002(4)
C4 0.093(6) 0.081(4) 0.057(5) -0.020(3) 0.017(4) 0.002(4)
C5 0.073(5) 0.065(4) 0.056(4) 0.000(3) 0.016(4) -0.007(3)
C6 0.062(4) 0.058(3) 0.033(4) 0.010(3) 0.013(3) 0.006(3)
C7 0.058(4) 0.054(3) 0.035(4) 0.003(3) 0.016(3) -0.004(3)
C8 0.054(4) 0.051(3) 0.041(4) -0.001(3) 0.012(3) 0.001(3)
C9 0.055(4) 0.048(3) 0.042(4) -0.004(3) 0.006(3) -0.004(3)
C10 0.085(5) 0.066(4) 0.056(4) -0.007(3) 0.010(4) 0.006(4)
C11 0.106(6) 0.087(5) 0.068(5) 0.001(4) 0.009(4) 0.038(4)
C12 0.108(7) 0.079(5) 0.076(6) 0.014(4) -0.009(5) 0.025(4)
C13 0.098(6) 0.075(5) 0.070(5) 0.025(4) -0.002(4) 0.006(4)
C14 0.070(5) 0.061(4) 0.048(4) 0.003(3) 0.006(4) -0.007(3)
C15 0.084(5) 0.074(4) 0.048(4) 0.017(3) 0.018(4) -0.010(4)
C16 0.070(4) 0.070(4) 0.050(4) 0.011(3) 0.028(3) -0.010(3)
C17 0.061(4) 0.048(3) 0.054(4) 0.006(3) 0.022(3) 0.003(3)
C18 0.065(4) 0.054(4) 0.053(4) -0.005(3) 0.021(3) -0.016(3)
C19 0.064(4) 0.056(4) 0.052(4) -0.005(3) 0.027(3) -0.002(3)
C20 0.065(5) 0.094(5) 0.121(6) 0.005(4) 0.046(5) 0.010(4)
C21 0.079(6) 0.104(6) 0.138(7) 0.013(5) 0.037(5) 0.038(5)
C22 0.113(7) 0.077(5) 0.096(6) 0.007(4) 0.026(6) 0.025(5)
C23 0.099(6) 0.063(5) 0.088(6) 0.012(4) 0.025(5) -0.004(4)
C24 0.061(4) 0.066(4) 0.078(5) 0.013(3) 0.013(4) 0.003(4)
C25 0.057(4) 0.055(3) 0.050(4) 0.007(3) 0.019(3) -0.004(3)
C26 0.072(4) 0.041(3) 0.031(3) -0.004(2) 0.018(3) -0.003(3)
C27 0.079(5) 0.050(3) 0.049(4) -0.002(3) 0.027(3) -0.007(3)
C28 0.120(6) 0.053(4) 0.056(4) 0.009(3) 0.035(4) 0.007(4)
C29 0.099(6) 0.070(4) 0.055(4) 0.008(3) 0.013(4) 0.010(4)
C30 0.063(4) 0.069(4) 0.059(4) 0.005(3) 0.014(3) -0.005(3)
C31 0.068(4) 0.050(3) 0.037(4) 0.002(3) 0.020(3) -0.001(3)
C32 0.063(4) 0.054(3) 0.039(4) -0.001(3) 0.020(3) -0.008(3)
C33 0.062(4) 0.062(4) 0.050(4) 0.000(3) 0.017(3) -0.006(3)
C34 0.068(4) 0.056(4) 0.055(4) -0.002(3) 0.026(3) -0.005(3)
C35 0.070(5) 0.057(4) 0.080(5) 0.006(4) 0.029(4) 0.000(3)
C36 0.070(5) 0.055(4) 0.087(5) -0.010(3) 0.034(4) -0.007(3)
C37 0.113(6) 0.072(4) 0.106(6) -0.007(4) 0.057(5) 0.005(4)
C38 0.159(8) 0.091(5) 0.135(8) -0.016(5) 0.089(6) 0.012(6)
C39 0.174(10) 0.104(7) 0.131(8) -0.052(6) 0.076(7) -0.014(6)
C40 0.166(10) 0.127(7) 0.147(9) -0.068(6) 0.066(7) -0.040(7)
C41 0.120(7) 0.094(5) 0.116(7) -0.029(5) 0.056(5) -0.034(5)
C42 0.078(5) 0.058(4) 0.065(5) 0.024(4) 0.032(4) 0.017(3)
C43 0.110(6) 0.066(4) 0.060(5) 0.013(4) 0.039(4) 0.010(4)
C44 0.068(4) 0.084(4) 0.041(4) 0.002(4) 0.019(3) 0.011(3)
C45 0.108(6) 0.096(5) 0.048(5) 0.015(4) 0.028(4) 0.021(5)
C46 0.123(6) 0.116(6) 0.044(5) -0.014(4) 0.029(4) -0.004(5)
C47 0.118(6) 0.083(4) 0.063(5) -0.016(4) 0.035(4) -0.022(4)
C48 0.095(5) 0.071(4) 0.053(4) -0.011(3) 0.041(4) -0.008(3)
C49 0.062(4) 0.068(4) 0.042(4) 0.001(3) 0.021(3) 0.005(3)
C50 0.056(4) 0.050(3) 0.052(4) 0.002(3) 0.024(3) 0.003(3)
N1 0.064(3) 0.053(3) 0.040(3) 0.005(2) 0.020(3) -0.008(2)
N2 0.058(3) 0.058(3) 0.052(3) 0.008(3) 0.024(3) 0.005(2)
O1 0.105(4) 0.064(2) 0.088(3) 0.002(2) 0.064(3) -0.005(2)
O2 0.135(4) 0.072(3) 0.113(4) -0.004(3) 0.077(3) -0.025(3)
S1 0.0710(11) 0.0728(10) 0.0557(11) -0.0092(8) 0.0277(8) -0.0065(8)
S2 0.0689(11) 0.0559(9) 0.0672(11) 0.0073(8) 0.0243(9) -0.0008(8)

loop_
_atom_type_symbol
_atom_type_description
_atom_type_scat_dispersion_real
_atom_type_scat_dispersion_imag
_atom_type_scat_source
C C 0.0033 0.0016 'International Tables Vol C Tables 4.2.6.8 and 6.1.1.4'
H H 0.0000 0.0000 'International Tables Vol C Tables 4.2.6.8 and 6.1.1.4'
N N 0.0061 0.0033 'International Tables Vol C Tables 4.2.6.8 and 6.1.1.4'
O O 0.0106 0.0060 'International Tables Vol C Tables 4.2.6.8 and 6.1.1.4'
S S 0.1246 0.1234 'International Tables Vol C Tables 4.2.6.8 and 6.1.1.4'

loop_
_geom_angle_atom_site_label_1
_geom_angle_atom_site_label_2
_geom_angle_atom_site_label_3
_geom_angle
_geom_angle_site_symmetry_1
_geom_angle_site_symmetry_3
_geom_angle_publ_flag
C6 C1 C2 120.8(5) . . ?
C6 C1 S1 115.7(4) . . ?
C2 C1 S1 123.5(5) . . ?
C3 C2 C1 120.0(6) . . ?
C3 C2 H2 120.0 . . ?
C1 C2 H2 120.0 . . ?
C4 C3 C2 120.3(6) . . ?
C4 C3 H3 119.9 . . ?
C2 C3 H3 119.9 . . ?
C3 C4 C5 119.2(6) . . ?
C3 C4 H4 120.4 . . ?
C5 C4 H4 120.4 . . ?
C6 C5 C4 120.6(5) . . ?
C6 C5 H5 119.7 . . ?
C4 C5 H5 119.7 . . ?
C1 C6 C5 119.0(5) . . ?
C1 C6 C7 120.6(5) . . ?
C5 C6 C7 120.4(5) . . ?
C25 C7 C8 106.3(5) . . ?
C25 C7 C6 124.0(5) . . ?
C8 C7 C6 129.6(5) . . ?
N1 C8 C7 107.6(5) . . ?
N1 C8 C9 118.8(5) . . ?
C7 C8 C9 133.6(5) . . ?
C10 C9 C14 118.9(5) . . ?
C10 C9 C8 123.0(5) . . ?
C14 C9 C8 118.2(5) . . ?
C11 C10 C9 120.3(6) . . ?
C11 C10 H10 119.8 . . ?
C9 C10 H10 119.8 . . ?
C12 C11 C10 120.1(6) . . ?
C12 C11 H11 119.9 . . ?
C10 C11 H11 119.9 . . ?
C13 C12 C11 120.6(7) . . ?
C13 C12 H12 119.7 . . ?
C11 C12 H12 119.7 . . ?
C12 C13 C14 121.1(7) . . ?
C12 C13 H13 119.4 . . ?
C14 C13 H13 119.4 . . ?
C13 C14 C15 122.0(6) . . ?
C13 C14 C9 118.9(6) . . ?
C15 C14 C9 119.0(5) . . ?
C16 C15 C14 122.0(6) . . ?
C16 C15 H15 119.0 . . ?
C14 C15 H15 119.0 . . ?
C15 C16 N1 119.5(5) . . ?
C15 C16 H16 120.2 . . ?
N1 C16 H16 120.2 . . ?
C25 C17 N1 105.8(5) . . ?
C25 C17 C18 129.1(5) . . ?
N1 C17 C18 125.0(5) . . ?
O1 C18 C17 123.8(5) . . ?
O1 C18 C19 119.8(5) . . ?
C17 C18 C19 116.4(5) . . ?
C20 C19 C24 118.3(5) . . ?
C20 C19 C18 119.9(6) . . ?
C24 C19 C18 121.9(5) . . ?
C19 C20 C21 121.8(6) . . ?
C19 C20 H20 119.1 . . ?
C21 C20 H20 119.1 . . ?
C22 C21 C20 119.3(7) . . ?
C22 C21 H21 120.4 . . ?
C20 C21 H21 120.4 . . ?
C21 C22 C23 120.8(7) . . ?
C21 C22 H22 119.6 . . ?
C23 C22 H22 119.6 . . ?
C22 C23 C24 120.1(6) . . ?
C22 C23 H23 119.9 . . ?
C24 C23 H23 119.9 . . ?
C23 C24 C19 119.7(6) . . ?
C23 C24 H24 120.1 . . ?
C19 C24 H24 120.1 . . ?
C17 C25 C7 110.5(5) . . ?
C17 C25 H25 124.7 . . ?
C7 C25 H25 124.7 . . ?
C31 C26 C27 120.5(5) . . ?
C31 C26 S2 115.2(4) . . ?
C27 C26 S2 124.3(5) . . ?
C28 C27 C26 119.5(6) . . ?
C28 C27 H27 120.3 . . ?
C26 C27 H27 120.3 . . ?
C29 C28 C27 120.2(6) . . ?
C29 C28 H28 119.9 . . ?
C27 C28 H28 119.9 . . ?
C30 C29 C28 120.4(6) . . ?
C30 C29 H29 119.8 . . ?
C28 C29 H29 119.8 . . ?
C29 C30 C31 120.4(6) . . ?
C29 C30 H30 119.8 . . ?
C31 C30 H30 119.8 . . ?
C30 C31 C26 119.0(5) . . ?
C30 C31 C32 120.6(5) . . ?
C26 C31 C32 120.3(5) . . ?
C50 C32 C33 107.5(4) . . ?
C50 C32 C31 126.5(5) . . ?
C33 C32 C31 126.0(5) . . ?
C34 C33 C32 109.6(5) . . ?
C34 C33 H33 125.2 . . ?
C32 C33 H33 125.2 . . ?
C33 C34 N2 106.5(5) . . ?
C33 C34 C35 130.9(6) . . ?
N2 C34 C35 121.9(5) . . ?
O2 C35 C36 120.7(5) . . ?
O2 C35 C34 120.3(6) . . ?
C36 C35 C34 118.9(5) . . ?
C37 C36 C41 118.0(6) . . ?
C37 C36 C35 123.3(6) . . ?
C41 C36 C35 118.2(6) . . ?
C36 C37 C38 120.7(7) . . ?
C36 C37 H37 119.6 . . ?
C38 C37 H37 119.6 . . ?
C39 C38 C37 119.5(7) . . ?
C39 C38 H38 120.2 . . ?
C37 C38 H38 120.2 . . ?
C40 C39 C38 120.7(8) . . ?
C40 C39 H39 119.6 . . ?
C38 C39 H39 119.6 . . ?
C39 C40 C41 119.5(8) . . ?
C39 C40 H40 120.3 . . ?
C41 C40 H40 120.3 . . ?
C36 C41 C40 121.4(7) . . ?
C36 C41 H41 119.3 . . ?
C40 C41 H41 119.3 . . ?
C43 C42 N2 119.9(5) . . ?
C43 C42 H42 120.0 . . ?
N2 C42 H42 120.0 . . ?
C42 C43 C44 121.8(6) . . ?
C42 C43 H43 119.1 . . ?
C44 C43 H43 119.1 . . ?
C49 C44 C45 119.8(6) . . ?
C49 C44 C43 119.1(6) . . ?
C45 C44 C43 121.1(6) . . ?
C46 C45 C44 120.0(6) . . ?
C46 C45 H45 120.0 . . ?
C44 C45 H45 120.0 . . ?
C45 C46 C47 120.6(6) . . ?
C45 C46 H46 119.7 . . ?
C47 C46 H46 119.7 . . ?
C48 C47 C46 119.9(6) . . ?
C48 C47 H47 120.0 . . ?
C46 C47 H47 120.0 . . ?
C47 C48 C49 120.4(6) . . ?
C47 C48 H48 119.8 . . ?
C49 C48 H48 119.8 . . ?
C48 C49 C44 119.1(5) . . ?
C48 C49 C50 121.9(5) . . ?
C44 C49 C50 118.9(5) . . ?
C32 C50 N2 106.9(5) . . ?
C32 C50 C49 135.3(5) . . ?
N2 C50 C49 117.8(5) . . ?
C8 N1 C17 109.8(4) . . ?
C8 N1 C16 122.5(5) . . ?
C17 N1 C16 127.7(5) . . ?
C50 N2 C34 109.5(4) . . ?
C50 N2 C42 122.3(5) . . ?
C34 N2 C42 128.2(5) . . ?
C1 S1 S2 105.3(2) . . ?
C26 S2 S1 105.3(2) . . ?

loop_
_geom_bond_atom_site_label_1
_geom_bond_atom_site_label_2
_geom_bond_distance
_geom_bond_site_symmetry_2
_geom_bond_publ_flag
C1 C6 1.367(6) . ?
C1 C2 1.388(7) . ?
C1 S1 1.789(5) . ?
C2 C3 1.374(7) . ?
C2 H2 0.9300 . ?
C3 C4 1.373(7) . ?
C3 H3 0.9300 . ?
C4 C5 1.401(7) . ?
C4 H4 0.9300 . ?
C5 C6 1.385(7) . ?
C5 H5 0.9300 . ?
C6 C7 1.491(6) . ?
C7 C25 1.391(6) . ?
C7 C8 1.397(6) . ?
C8 N1 1.381(6) . ?
C8 C9 1.443(6) . ?
C9 C10 1.401(7) . ?
C9 C14 1.424(7) . ?
C10 C11 1.387(7) . ?
C10 H10 0.9300 . ?
C11 C12 1.384(8) . ?
C11 H11 0.9300 . ?
C12 C13 1.364(8) . ?
C12 H12 0.9300 . ?
C13 C14 1.393(7) . ?
C13 H13 0.9300 . ?
C14 C15 1.423(7) . ?
C15 C16 1.340(6) . ?
C15 H15 0.9300 . ?
C16 N1 1.393(6) . ?
C16 H16 0.9300 . ?
C17 C25 1.375(6) . ?
C17 N1 1.387(6) . ?
C17 C18 1.449(7) . ?
C18 O1 1.235(6) . ?
C18 C19 1.493(7) . ?
C19 C20 1.364(7) . ?
C19 C24 1.388(7) . ?
C20 C21 1.374(8) . ?
C20 H20 0.9300 . ?
C21 C22 1.350(8) . ?
C21 H21 0.9300 . ?
C22 C23 1.362(8) . ?
C22 H22 0.9300 . ?
C23 C24 1.383(7) . ?
C23 H23 0.9300 . ?
C24 H24 0.9300 . ?
C25 H25 0.9300 . ?
C26 C31 1.392(6) . ?
C26 C27 1.393(6) . ?
C26 S2 1.781(5) . ?
C27 C28 1.384(7) . ?
C27 H27 0.9300 . ?
C28 C29 1.381(8) . ?
C28 H28 0.9300 . ?
C29 C30 1.378(7) . ?
C29 H29 0.9300 . ?
C30 C31 1.391(6) . ?
C30 H30 0.9300 . ?
C31 C32 1.495(6) . ?
C32 C50 1.391(6) . ?
C32 C33 1.397(6) . ?
C33 C34 1.371(6) . ?
C33 H33 0.9300 . ?
C34 N2 1.395(6) . ?
C34 C35 1.472(7) . ?
C35 O2 1.221(6) . ?
C35 C36 1.469(7) . ?
C36 C37 1.376(7) . ?
C36 C41 1.384(7) . ?
C37 C38 1.401(8) . ?
C37 H37 0.9300 . ?
C38 C39 1.379(9) . ?
C38 H38 0.9300 . ?
C39 C40 1.350(9) . ?
C39 H39 0.9300 . ?
C40 C41 1.398(9) . ?
C40 H40 0.9300 . ?
C41 H41 0.9300 . ?
C42 C43 1.319(7) . ?
C42 N2 1.397(6) . ?
C42 H42 0.9300 . ?
C43 C44 1.436(7) . ?
C43 H43 0.9300 . ?
C44 C49 1.401(7) . ?
C44 C45 1.409(7) . ?
C45 C46 1.357(7) . ?
C45 H45 0.9300 . ?
C46 C47 1.397(7) . ?
C46 H46 0.9300 . ?
C47 C48 1.383(7) . ?
C47 H47 0.9300 . ?
C48 C49 1.391(6) . ?
C48 H48 0.9300 . ?
C49 C50 1.446(7) . ?
C50 N2 1.393(6) . ?
S1 S2 2.029(2) . ?

loop_
_geom_hbond_atom_site_label_D
_geom_hbond_atom_site_label_H
_geom_hbond_atom_site_label_A
_geom_hbond_distance_DH
_geom_hbond_distance_HA
_geom_hbond_distance_DA
_geom_hbond_angle_DHA
_geom_hbond_site_symmetry_A
_geom_hbond_publ_flag
C2 H2 S2 0.93 2.71 3.206(6) 114.6 . yes
C15 H15 S1 0.93 3.01 3.911(6) 163.4 3_666 yes
C16 H16 O1 0.93 2.35 2.929(7) 120.5 . yes
C27 H27 S1 0.93 2.71 3.207(6) 114.6 . yes
C42 H42 O1 0.93 2.60 3.287(6) 131.4 2_655 yes
C42 H42 O2 0.93 2.32 2.864(8) 117.1 . yes
C2 H2 S2 0.93 2.71 3.206(6) 114.6 . yes
C15 H15 S1 0.93 3.01 3.911(6) 163.4 3_666 yes
C16 H16 O1 0.93 2.35 2.929(7) 120.5 . yes
C27 H27 S1 0.93 2.71 3.207(6) 114.6 . yes
C42 H42 O1 0.93 2.60 3.287(6) 131.4 2_655 yes
C42 H42 O2 0.93 2.32 2.864(8) 117.1 . yes

loop_
_geom_torsion_atom_site_label_1
_geom_torsion_atom_site_label_2
_geom_torsion_atom_site_label_3
_geom_torsion_atom_site_label_4
_geom_torsion
_geom_torsion_site_symmetry_1
_geom_torsion_site_symmetry_2
_geom_torsion_site_symmetry_3
_geom_torsion_site_symmetry_4
_geom_torsion_publ_flag
C6 C1 C2 C3 -0.4(9) . . . . ?
S1 C1 C2 C3 179.9(4) . . . . ?
C1 C2 C3 C4 1.1(9) . . . . ?
C2 C3 C4 C5 -1.0(9) . . . . ?
C3 C4 C5 C6 0.2(9) . . . . ?
C2 C1 C6 C5 -0.4(8) . . . . ?
S1 C1 C6 C5 179.3(4) . . . . ?
C2 C1 C6 C7 -178.3(5) . . . . ?
S1 C1 C6 C7 1.4(7) . . . . ?
C4 C5 C6 C1 0.5(8) . . . . ?
C4 C5 C6 C7 178.5(5) . . . . ?
C1 C6 C7 C25 73.2(7) . . . . ?
C5 C6 C7 C25 -104.7(6) . . . . ?
C1 C6 C7 C8 -101.7(7) . . . . ?
C5 C6 C7 C8 80.4(7) . . . . ?
C25 C7 C8 N1 0.9(6) . . . . ?
C6 C7 C8 N1 176.5(5) . . . . ?
C25 C7 C8 C9 -176.4(5) . . . . ?
C6 C7 C8 C9 -0.8(10) . . . . ?
N1 C8 C9 C10 -174.9(5) . . . . ?
C7 C8 C9 C10 2.1(9) . . . . ?
N1 C8 C9 C14 3.2(7) . . . . ?
C7 C8 C9 C14 -179.7(5) . . . . ?
C14 C9 C10 C11 0.3(8) . . . . ?
C8 C9 C10 C11 178.4(5) . . . . ?
C9 C10 C11 C12 0.2(9) . . . . ?
C10 C11 C12 C13 -0.2(10) . . . . ?
C11 C12 C13 C14 -0.4(11) . . . . ?
C12 C13 C14 C15 -175.6(6) . . . . ?
C12 C13 C14 C9 0.9(9) . . . . ?
C10 C9 C14 C13 -0.9(8) . . . . ?
C8 C9 C14 C13 -179.1(5) . . . . ?
C10 C9 C14 C15 175.8(5) . . . . ?
C8 C9 C14 C15 -2.4(7) . . . . ?
C13 C14 C15 C16 177.2(5) . . . . ?
C9 C14 C15 C16 0.6(8) . . . . ?
C14 C15 C16 N1 0.5(8) . . . . ?
C25 C17 C18 O1 163.3(6) . . . . ?
N1 C17 C18 O1 -13.4(9) . . . . ?
C25 C17 C18 C19 -15.2(8) . . . . ?
N1 C17 C18 C19 168.1(5) . . . . ?
O1 C18 C19 C20 -42.2(8) . . . . ?
C17 C18 C19 C20 136.3(6) . . . . ?
O1 C18 C19 C24 136.2(6) . . . . ?
C17 C18 C19 C24 -45.3(7) . . . . ?
C24 C19 C20 C21 1.5(9) . . . . ?
C18 C19 C20 C21 179.9(6) . . . . ?
C19 C20 C21 C22 -0.9(11) . . . . ?
C20 C21 C22 C23 -0.2(11) . . . . ?
C21 C22 C23 C24 0.7(11) . . . . ?
C22 C23 C24 C19 -0.1(9) . . . . ?
C20 C19 C24 C23 -1.0(8) . . . . ?
C18 C19 C24 C23 -179.4(5) . . . . ?
N1 C17 C25 C7 -0.8(6) . . . . ?
C18 C17 C25 C7 -178.0(5) . . . . ?
C8 C7 C25 C17 -0.1(6) . . . . ?
C6 C7 C25 C17 -176.0(5) . . . . ?
C31 C26 C27 C28 0.3(7) . . . . ?
S2 C26 C27 C28 179.5(4) . . . . ?
C26 C27 C28 C29 0.8(8) . . . . ?
C27 C28 C29 C30 -1.5(9) . . . . ?
C28 C29 C30 C31 1.3(8) . . . . ?
C29 C30 C31 C26 -0.2(8) . . . . ?
C29 C30 C31 C32 180.0(5) . . . . ?
C27 C26 C31 C30 -0.5(7) . . . . ?
S2 C26 C31 C30 -179.9(4) . . . . ?
C27 C26 C31 C32 179.3(4) . . . . ?
S2 C26 C31 C32 -0.1(6) . . . . ?
C30 C31 C32 C50 100.3(6) . . . . ?
C26 C31 C32 C50 -79.5(7) . . . . ?
C30 C31 C32 C33 -80.6(7) . . . . ?
C26 C31 C32 C33 99.6(6) . . . . ?
C50 C32 C33 C34 0.1(6) . . . . ?
C31 C32 C33 C34 -179.2(5) . . . . ?
C32 C33 C34 N2 -0.8(6) . . . . ?
C32 C33 C34 C35 -170.6(5) . . . . ?
C33 C34 C35 O2 146.6(6) . . . . ?
N2 C34 C35 O2 -22.0(9) . . . . ?
C33 C34 C35 C36 -35.7(9) . . . . ?
N2 C34 C35 C36 155.8(5) . . . . ?
O2 C35 C36 C37 150.2(7) . . . . ?
C34 C35 C36 C37 -27.5(9) . . . . ?
O2 C35 C36 C41 -22.3(9) . . . . ?
C34 C35 C36 C41 160.0(6) . . . . ?
C41 C36 C37 C38 -1.9(10) . . . . ?
C35 C36 C37 C38 -174.4(6) . . . . ?
C36 C37 C38 C39 0.6(11) . . . . ?
C37 C38 C39 C40 1.2(14) . . . . ?
C38 C39 C40 C41 -1.6(15) . . . . ?
C37 C36 C41 C40 1.5(11) . . . . ?
C35 C36 C41 C40 174.4(7) . . . . ?
C39 C40 C41 C36 0.2(14) . . . . ?
N2 C42 C43 C44 1.4(9) . . . . ?
C42 C43 C44 C49 -3.9(9) . . . . ?
C42 C43 C44 C45 177.9(6) . . . . ?
C49 C44 C45 C46 -1.2(9) . . . . ?
C43 C44 C45 C46 176.9(6) . . . . ?
C44 C45 C46 C47 0.4(10) . . . . ?
C45 C46 C47 C48 -0.3(10) . . . . ?
C46 C47 C48 C49 1.0(9) . . . . ?
C47 C48 C49 C44 -1.8(8) . . . . ?
C47 C48 C49 C50 177.9(5) . . . . ?
C45 C44 C49 C48 1.9(8) . . . . ?
C43 C44 C49 C48 -176.3(5) . . . . ?
C45 C44 C49 C50 -177.8(5) . . . . ?
C43 C44 C49 C50 3.9(8) . . . . ?
C33 C32 C50 N2 0.6(6) . . . . ?
C31 C32 C50 N2 179.9(5) . . . . ?
C33 C32 C50 C49 -177.7(5) . . . . ?
C31 C32 C50 C49 1.6(10) . . . . ?
C48 C49 C50 C32 -3.4(10) . . . . ?
C44 C49 C50 C32 176.4(6) . . . . ?
C48 C49 C50 N2 178.5(5) . . . . ?
C44 C49 C50 N2 -1.8(7) . . . . ?
C7 C8 N1 C17 -1.5(6) . . . . ?
C9 C8 N1 C17 176.3(4) . . . . ?
C7 C8 N1 C16 -180.0(4) . . . . ?
C9 C8 N1 C16 -2.2(7) . . . . ?
C25 C17 N1 C8 1.4(5) . . . . ?
C18 C17 N1 C8 178.7(5) . . . . ?
C25 C17 N1 C16 179.8(5) . . . . ?
C18 C17 N1 C16 -2.9(8) . . . . ?
C15 C16 N1 C8 0.3(7) . . . . ?
C15 C16 N1 C17 -177.9(5) . . . . ?
C32 C50 N2 C34 -1.1(6) . . . . ?
C49 C50 N2 C34 177.5(4) . . . . ?
C32 C50 N2 C42 -179.3(4) . . . . ?
C49 C50 N2 C42 -0.7(7) . . . . ?
C33 C34 N2 C50 1.2(6) . . . . ?
C35 C34 N2 C50 172.2(5) . . . . ?
C33 C34 N2 C42 179.2(5) . . . . ?
C35 C34 N2 C42 -9.8(8) . . . . ?
C43 C42 N2 C50 0.9(8) . . . . ?
C43 C42 N2 C34 -177.0(5) . . . . ?
C6 C1 S1 S2 168.6(4) . . . . ?
C2 C1 S1 S2 -11.7(5) . . . . ?
C31 C26 S2 S1 -176.3(3) . . . . ?
C27 C26 S2 S1 4.4(4) . . . . ?
